data_4332324
loop_
_publ_author_name
'Company, Anna'
'Lamata, Diana'
'Poater, Albert'
'Sol\`a, Miquel'
'Rybak-Akimova, Elena V.'
'Que, Jr., Lawrence'
'Fontrodona, Xavier'
'Parella, Teodor'
'Llobet, Antoni'
'Costas, Miquel'

_publ_section_title
;
 O2Chemistry of Dicopper Complexes with Alkyltriamine Ligands. Comparing
 Synergistic Effects on O2Binding
;
_journal_issue 14
_journal_name_full 'Inorganic Chemistry'
_journal_page_first 5239
_journal_page_last 5241
_journal_paper_doi 10.1021/ic0602446
_journal_volume 45
_journal_year 2006
_chemical_formula_moiety 'C34 H58 Cu2 N6, 2(C32 H12 B F24)'
_chemical_formula_sum 'C98 H82 B2 Cu2 F48 N6'
_chemical_formula_weight 2404.40
_chemical_name_systematic ?
_space_group_IT_number 14
_symmetry_cell_setting monoclinic
_symmetry_space_group_name_Hall '-P 2yn'
_symmetry_space_group_name_H-M 'P 1 21/n 1'
_atom_sites_solution_hydrogens geom
_atom_sites_solution_primary direct
_atom_sites_solution_secondary difmap
_audit_creation_method SHELXL-97
_cell_angle_alpha 90.00
_cell_angle_beta 96.633(7)
_cell_angle_gamma 90.00
_cell_formula_units_Z 2
_cell_length_a 13.073(5)
_cell_length_b 27.978(12)
_cell_length_c 13.464(6)
_cell_measurement_temperature 100(2)
_cell_volume 4892(4)
_computing_cell_refinement 'Bruker SMART'
_computing_data_collection 'Bruker SMART'
_computing_data_reduction 'Bruker SHELXTL'
_computing_structure_refinement 'SHELXL-97 (Sheldrick, 1997)'
_computing_structure_solution 'SHELXS-97 (Sheldrick, 1990)'
_diffrn_ambient_temperature 100(2)
_diffrn_measured_fraction_theta_full 0.991
_diffrn_measured_fraction_theta_max 0.991
_diffrn_measurement_device_type 'CCD area detector'
_diffrn_measurement_method 'phi and omega scans'
_diffrn_radiation_monochromator graphite
_diffrn_radiation_source 'fine-focus sealed tube'
_diffrn_radiation_type MoK\a
_diffrn_radiation_wavelength 0.71073
_diffrn_reflns_av_R_equivalents 0.0488
_diffrn_reflns_av_sigmaI/netI 0.0394
_diffrn_reflns_limit_h_max 17
_diffrn_reflns_limit_h_min -17
_diffrn_reflns_limit_k_max 36
_diffrn_reflns_limit_k_min -36
_diffrn_reflns_limit_l_max 17
_diffrn_reflns_limit_l_min -17
_diffrn_reflns_number 69618
_diffrn_reflns_theta_full 27.97
_diffrn_reflns_theta_max 27.97
_diffrn_reflns_theta_min 2.42
_exptl_absorpt_coefficient_mu 0.578
_exptl_absorpt_correction_type none
_exptl_crystal_colour colorless
_exptl_crystal_density_diffrn 1.633
_exptl_crystal_density_method 'not measured'
_exptl_crystal_description platte
_exptl_crystal_F_000 2424
_exptl_crystal_size_max 0.5
_exptl_crystal_size_mid 0.5
_exptl_crystal_size_min 0.2
_refine_diff_density_max 0.801
_refine_diff_density_min -0.667
_refine_diff_density_rms 0.105
_refine_ls_extinction_method none
_refine_ls_goodness_of_fit_ref 1.163
_refine_ls_hydrogen_treatment mixed
_refine_ls_matrix_type full
_refine_ls_number_parameters 749
_refine_ls_number_reflns 11668
_refine_ls_number_restraints 30
_refine_ls_restrained_S_all 1.162
_refine_ls_R_factor_all 0.0716
_refine_ls_R_factor_gt 0.0510
_refine_ls_shift/su_max 0.001
_refine_ls_shift/su_mean 0.000
_refine_ls_structure_factor_coef Fsqd
_refine_ls_weighting_details 'calc w=1/[\s^2^(Fo^2^)+(0.0374P)^2^+9.2015P] where P=(Fo^2^+2Fc^2^)/3'
_refine_ls_weighting_scheme calc
_refine_ls_wR_factor_gt 0.1057
_refine_ls_wR_factor_ref 0.1345
_reflns_number_gt 9205
_reflns_number_total 11668
_reflns_threshold_expression >2sigma(I)
_cod_data_source_file ic0602446sup1.cif
_cod_data_source_block acl4p2
_cod_depositor_comments
;
The following automatic conversions were performed:

'_symmetry_cell_setting' value 'Monoclinic' changed to 'monoclinic'
according to /home/saulius/struct/CIF-dictionaries/cif_core.dic
dictionary named 'cif_core.dic' version 2.4.2 from 2011-04-26.

Automatic conversion script
Id: cif_fix_values 1891 2012-01-12 08:04:46Z andrius 
;
_cod_original_cell_volume 4891(3)
_cod_original_sg_symbol_H-M 'P 21/n'
_cod_database_code 4332324

loop_
_symmetry_equiv_pos_as_xyz
'x, y, z'
'-x+1/2, y+1/2, -z+1/2'
'-x, -y, -z'
'x-1/2, -y-1/2, z-1/2'

loop_
_atom_site_label
_atom_site_type_symbol
_atom_site_fract_x
_atom_site_fract_y
_atom_site_fract_z
_atom_site_U_iso_or_equiv
_atom_site_adp_type
_atom_site_occupancy
_atom_site_symmetry_multiplicity
_atom_site_calc_flag
_atom_site_refinement_flags
_atom_site_disorder_assembly
_atom_site_disorder_group
C1 C -0.2021(3) 0.02070(12) -0.0059(3) 0.0206(8) Uani 0.821(4) 1 d P A 1
C2 C -0.1672(3) 0.02566(13) 0.0954(3) 0.0246(8) Uani 0.821(4) 1 d P A 1
H2A H -0.1687 0.0558 0.1275 0.030 Uiso 0.821(4) 1 calc PR A 1
C4 C -0.1243(3) -0.05774(13) 0.1048(3) 0.0210(8) Uani 0.821(4) 1 d P A 1
H4A H -0.0975 -0.0841 0.1440 0.025 Uiso 0.821(4) 1 calc PR A 1
C5 C -0.1572(3) -0.06341(12) 0.0037(3) 0.0205(8) Uani 0.821(4) 1 d P . 1
C6 C -0.1970(3) -0.02348(13) -0.0504(3) 0.0213(8) Uani 0.821(4) 1 d P A 1
H6A H -0.2211 -0.0269 -0.1194 0.026 Uiso 0.821(4) 1 calc PR A 1
C5' C -0.0083(11) 0.0426(5) 0.1776(10) 0.014(3) Uani 0.179(4) 1 d PU . 2
C4' C -0.1125(11) 0.0318(5) 0.1442(11) 0.012(3) Uani 0.179(4) 1 d PU A 2
H4'A H -0.1628 0.0552 0.1223 0.014 Uiso 0.179(4) 1 calc PR A 2
C6' C -0.0599(12) -0.0048(5) -0.1932(10) 0.015(3) Uani 0.179(4) 1 d PU . 2
H6'A H -0.1304 -0.0116 -0.2133 0.017 Uiso 0.179(4) 1 calc PR A 2
C1' C -0.0304(12) 0.0428(6) -0.1808(12) 0.021(4) Uani 0.179(4) 1 d PU . 2
C2' C -0.0729(13) -0.0515(5) 0.1502(12) 0.018(3) Uani 0.179(4) 1 d PU . 2
H2'A H -0.0990 -0.0825 0.1330 0.022 Uiso 0.179(4) 1 calc PR A 2
C3 C -0.1311(2) -0.01373(11) 0.1471(2) 0.0279(7) Uani 1 1 d . . .
H3A H -0.1093 -0.0104 0.2165 0.033 Uiso 0.821(4) 1 calc PR A 1
H3B H -0.2021 -0.0210 0.1467 0.033 Uiso 0.179(4) 1 d PR A 2
Cu1 Cu -0.07187(3) 0.121120(12) 0.00635(3) 0.01780(9) Uani 1 1 d . . .
N1 N -0.17324(19) 0.09633(9) -0.10510(19) 0.0229(5) Uani 1 1 d . A .
N2 N -0.15957(19) 0.18010(8) 0.06223(18) 0.0208(5) Uani 1 1 d . A .
N3 N 0.0607(2) 0.12362(9) 0.0965(2) 0.0255(5) Uani 1 1 d . A .
C7 C -0.2487(2) 0.06226(11) -0.0670(3) 0.0313(7) Uani 1 1 d . . .
H7D H -0.2937 0.0494 -0.1250 0.038 Uiso 0.821(4) 1 calc PR A 1
H7E H -0.2929 0.0805 -0.0256 0.038 Uiso 0.821(4) 1 calc PR A 1
H7A H -0.2970 0.0508 -0.1231 0.047 Uiso 0.179(4) 1 calc PR A 2
H7B H -0.2868 0.0787 -0.0186 0.047 Uiso 0.179(4) 1 calc PR A 2
H7C H -0.2114 0.0350 -0.0345 0.047 Uiso 0.179(4) 1 calc PR A 2
C8 C -0.1222(3) 0.07203(13) -0.1830(3) 0.0361(8) Uani 1 1 d . . .
H8A H -0.1744 0.0605 -0.2356 0.054 Uiso 0.821(4) 1 calc PR A 1
H8B H -0.0822 0.0449 -0.1534 0.054 Uiso 0.821(4) 1 calc PR A 1
H8C H -0.0762 0.0945 -0.2117 0.054 Uiso 0.821(4) 1 calc PR A 1
H8D H -0.1771 0.0517 -0.2178 0.043 Uiso 0.179(4) 1 calc PR A 2
H8E H -0.1109 0.0979 -0.2307 0.043 Uiso 0.179(4) 1 calc PR A 2
C9 C -0.2337(2) 0.13669(11) -0.1567(2) 0.0238(6) Uani 1 1 d . . .
H9A H -0.2852 0.1229 -0.2086 0.029 Uiso 1 1 calc R A .
H9B H -0.1861 0.1564 -0.1915 0.029 Uiso 1 1 calc R . .
C10 C -0.2895(2) 0.16921(11) -0.0912(2) 0.0265(6) Uani 1 1 d . A .
H10A H -0.3287 0.1491 -0.0483 0.032 Uiso 1 1 calc R . .
H10B H -0.3399 0.1885 -0.1347 0.032 Uiso 1 1 calc R . .
C11 C -0.2216(2) 0.20286(11) -0.0246(2) 0.0272(7) Uani 1 1 d . . .
H11A H -0.1740 0.2191 -0.0658 0.033 Uiso 1 1 calc R A .
H11B H -0.2657 0.2278 0.0008 0.033 Uiso 1 1 calc R . .
C12 C -0.2280(2) 0.16334(11) 0.1345(2) 0.0279(7) Uani 1 1 d . . .
H12A H -0.2659 0.1906 0.1579 0.042 Uiso 1 1 calc R A .
H12B H -0.1868 0.1483 0.1915 0.042 Uiso 1 1 calc R . .
H12C H -0.2768 0.1400 0.1021 0.042 Uiso 1 1 calc R . .
C13 C -0.0889(2) 0.21698(11) 0.1103(3) 0.0286(7) Uani 1 1 d . . .
H13A H -0.1297 0.2399 0.1455 0.034 Uiso 1 1 calc R A .
H13B H -0.0586 0.2348 0.0573 0.034 Uiso 1 1 calc R . .
C14 C -0.0025(3) 0.19815(11) 0.1837(2) 0.0275(7) Uani 1 1 d . A .
H14A H -0.0316 0.1755 0.2294 0.033 Uiso 1 1 calc R . .
H14B H 0.0279 0.2252 0.2245 0.033 Uiso 1 1 calc R . .
C15 C 0.0830(2) 0.17297(11) 0.1361(2) 0.0273(7) Uani 1 1 d . . .
H15A H 0.1015 0.1931 0.0804 0.033 Uiso 1 1 calc R A .
H15C H 0.1444 0.1713 0.1865 0.033 Uiso 1 1 calc R . .
C17 C 0.1563(3) 0.11111(12) 0.0467(3) 0.0351(8) Uani 1 1 d . . .
H17D H 0.1656 0.1361 -0.0036 0.042 Uiso 0.821(4) 1 calc PR A 1
H17E H 0.2168 0.1127 0.0982 0.042 Uiso 0.821(4) 1 calc PR A 1
H17A H 0.2174 0.1131 0.0961 0.053 Uiso 0.179(4) 1 calc PR A 2
H17B H 0.1632 0.1336 -0.0079 0.053 Uiso 0.179(4) 1 calc PR A 2
H17C H 0.1498 0.0785 0.0199 0.053 Uiso 0.179(4) 1 calc PR A 2
C16 C 0.0536(3) 0.09127(12) 0.1814(3) 0.0400(9) Uani 1 1 d . . .
H16A H 0.1183 0.0922 0.2261 0.060 Uiso 0.821(4) 1 calc PR A 1
H16B H 0.0410 0.0586 0.1566 0.060 Uiso 0.821(4) 1 calc PR A 1
H16C H -0.0032 0.1014 0.2180 0.060 Uiso 0.821(4) 1 calc PR A 1
H16D H 0.0264 0.1108 0.2337 0.048 Uiso 0.179(4) 1 calc PR A 2
H16E H 0.1254 0.0831 0.2073 0.048 Uiso 0.179(4) 1 calc PR A 2
C1S C 0.2460(2) 0.11850(9) 0.6724(2) 0.0166(5) Uani 1 1 d . . .
F1S F -0.03068(17) 0.11424(8) 0.42108(16) 0.0460(6) Uani 1 1 d . . .
B1S B 0.3715(2) 0.11051(11) 0.6916(2) 0.0160(6) Uani 1 1 d . . .
C2S C 0.1824(2) 0.09551(10) 0.5943(2) 0.0176(5) Uani 1 1 d . . .
H2SA H 0.2117 0.0716 0.5562 0.021 Uiso 1 1 calc R . .
F2S F -0.06048(17) 0.05643(9) 0.51634(18) 0.0534(6) Uani 1 1 d . . .
C3S C 0.0792(2) 0.10660(10) 0.5717(2) 0.0210(6) Uani 1 1 d . . .
F3S F 0.06893(16) 0.05363(9) 0.43355(18) 0.0526(6) Uani 1 1 d . . .
F4S F -0.05340(13) 0.20840(7) 0.73791(14) 0.0297(4) Uani 1 1 d . . .
C4S C 0.0319(2) 0.14090(10) 0.6252(2) 0.0223(6) Uani 1 1 d . . .
H4SA H -0.0389 0.1486 0.6092 0.027 Uiso 1 1 calc R . .
F5S F 0.05794(18) 0.19030(8) 0.86134(14) 0.0455(6) Uani 1 1 d . . .
C5S C 0.0916(2) 0.16341(10) 0.7024(2) 0.0203(6) Uani 1 1 d . . .
F6S F 0.09355(15) 0.24348(7) 0.75606(17) 0.0396(5) Uani 1 1 d . . .
C6S C 0.1958(2) 0.15243(9) 0.7251(2) 0.0173(5) Uani 1 1 d . . .
H6SA H 0.2343 0.1688 0.7788 0.021 Uiso 1 1 calc R . .
F7S F 0.43074(17) 0.08687(7) 1.15005(13) 0.0384(5) Uani 1 1 d . . .
C7S C 0.0149(2) 0.08265(12) 0.4863(2) 0.0286(7) Uani 1 1 d . . .
F8S F 0.42690(19) 0.03028(7) 1.04209(15) 0.0449(5) Uani 1 1 d . . .
C8S C 0.0474(2) 0.20108(11) 0.7630(2) 0.0252(6) Uani 1 1 d . . .
C9S C 0.4115(2) 0.12680(10) 0.8063(2) 0.0165(5) Uani 1 1 d . . .
F9S F 0.56889(16) 0.06463(8) 1.09136(16) 0.0448(5) Uani 1 1 d . . .
F10S F 0.44275(17) 0.25341(7) 1.04659(14) 0.0400(5) Uani 1 1 d . . .
C10S C 0.4263(2) 0.09411(10) 0.8850(2) 0.0171(5) Uani 1 1 d . . .
H10C H 0.4211 0.0609 0.8706 0.021 Uiso 1 1 calc R . .
F11S F 0.54742(15) 0.25939(7) 0.93486(18) 0.0413(5) Uani 1 1 d . . .
C11S C 0.4485(2) 0.10880(11) 0.9840(2) 0.0207(6) Uani 1 1 d . . .
F12S F 0.38621(15) 0.26883(6) 0.89464(14) 0.0311(4) Uani 1 1 d . . .
C12S C 0.4570(2) 0.15717(11) 1.0082(2) 0.0210(6) Uani 1 1 d . . .
H12D H 0.4715 0.1672 1.0758 0.025 Uiso 1 1 calc R . .
F13S F 0.70133(13) 0.02959(6) 0.59983(16) 0.0332(4) Uani 1 1 d . . .
C13S C 0.4439(2) 0.19012(10) 0.9317(2) 0.0193(6) Uani 1 1 d . . .
F14S F 0.66402(13) -0.04277(7) 0.55775(13) 0.0293(4) Uani 1 1 d . . .
C14S C 0.4229(2) 0.17501(10) 0.8328(2) 0.0190(6) Uani 1 1 d . . .
H14C H 0.4161 0.1984 0.7813 0.023 Uiso 1 1 calc R . .
F15S F 0.70838(14) -0.02519(7) 0.71061(13) 0.0324(4) Uani 1 1 d . . .
C15S C 0.4673(2) 0.07293(11) 1.0661(2) 0.0258(6) Uani 1 1 d . . .
F16S F 0.21617(15) -0.06362(7) 0.69023(17) 0.0392(5) Uani 1 1 d . . .
C16S C 0.4548(2) 0.24256(11) 0.9529(2) 0.0249(6) Uani 1 1 d . . .
F17S F 0.28476(16) -0.09186(7) 0.56676(14) 0.0372(5) Uani 1 1 d . . .
C17S C 0.4065(2) 0.05488(9) 0.67451(19) 0.0145(5) Uani 1 1 d . . .
C18S C 0.5086(2) 0.04515(10) 0.65682(19) 0.0169(5) Uani 1 1 d . . .
H18A H 0.5556 0.0710 0.6557 0.020 Uiso 1 1 calc R . .
F18S F 0.34802(17) -0.10971(7) 0.71417(17) 0.0451(6) Uani 1 1 d . . .
F19S F 0.69765(13) 0.22180(6) 0.66920(14) 0.0297(4) Uani 1 1 d . . .
C19S C 0.5428(2) -0.00068(10) 0.6410(2) 0.0172(5) Uani 1 1 d . . .
F20S F 0.71207(15) 0.23118(8) 0.51431(16) 0.0447(6) Uani 1 1 d . . .
C20S C 0.4768(2) -0.03950(10) 0.64028(19) 0.0177(5) Uani 1 1 d . . .
H20A H 0.4997 -0.0708 0.6270 0.021 Uiso 1 1 calc R . .
F21S F 0.75267(14) 0.16411(7) 0.58713(16) 0.0381(5) Uani 1 1 d . . .
C21S C 0.3770(2) -0.03123(10) 0.6594(2) 0.0182(5) Uani 1 1 d . . .
F22S F 0.32205(14) 0.13309(6) 0.30462(13) 0.0286(4) Uani 1 1 d . . .
C22S C 0.3428(2) 0.01481(10) 0.6777(2) 0.0176(5) Uani 1 1 d . . .
H22A H 0.2742 0.0191 0.6927 0.021 Uiso 1 1 calc R . .
F23S F 0.30060(19) 0.20772(7) 0.32619(15) 0.0489(6) Uani 1 1 d . . .
C23S C 0.6530(2) -0.00926(10) 0.6262(2) 0.0191(6) Uani 1 1 d . . .
F24S F 0.43411(17) 0.18263(8) 0.26466(14) 0.0460(6) Uani 1 1 d . . .
C24S C 0.3062(2) -0.07332(11) 0.6577(2) 0.0234(6) Uani 1 1 d . . .
C25S C 0.4249(2) 0.14294(9) 0.6094(2) 0.0160(5) Uani 1 1 d . . .
C26S C 0.5249(2) 0.16123(9) 0.6280(2) 0.0157(5) Uani 1 1 d . . .
H26A H 0.5595 0.1590 0.6939 0.019 Uiso 1 1 calc R . .
C27S C 0.5757(2) 0.18245(10) 0.5544(2) 0.0183(5) Uani 1 1 d . . .
C28S C 0.5283(2) 0.18617(10) 0.4570(2) 0.0194(6) Uani 1 1 d . . .
H28A H 0.5634 0.1997 0.4058 0.023 Uiso 1 1 calc R . .
C29S C 0.4281(2) 0.16955(9) 0.4367(2) 0.0182(5) Uani 1 1 d . . .
C30S C 0.3779(2) 0.14882(9) 0.5111(2) 0.0181(5) Uani 1 1 d . . .
H30A H 0.3090 0.1382 0.4948 0.022 Uiso 1 1 calc R . .
C31S C 0.6842(2) 0.19971(11) 0.5803(2) 0.0237(6) Uani 1 1 d . . .
C32S C 0.3721(2) 0.17331(10) 0.3336(2) 0.0238(6) Uani 1 1 d . . .

loop_
_atom_site_aniso_label
_atom_site_aniso_U_11
_atom_site_aniso_U_22
_atom_site_aniso_U_33
_atom_site_aniso_U_23
_atom_site_aniso_U_13
_atom_site_aniso_U_12
C1 0.0169(17) 0.0206(17) 0.0239(18) 0.0027(14) 0.0009(13) -0.0009(13)
C2 0.0225(19) 0.0234(18) 0.028(2) -0.0015(15) 0.0040(16) 0.0008(14)
C4 0.0173(18) 0.0202(17) 0.0263(19) 0.0058(15) 0.0054(16) 0.0024(13)
C5 0.0140(16) 0.0213(17) 0.0261(18) -0.0006(14) 0.0022(13) 0.0001(12)
C6 0.0200(17) 0.0237(18) 0.0195(17) 0.0035(14) -0.0005(13) 0.0017(13)
C5' 0.022(6) 0.011(6) 0.009(6) 0.000(5) -0.004(5) 0.003(5)
C4' 0.012(3) 0.012(3) 0.012(3) -0.0004(10) 0.0019(11) 0.0007(10)
C6' 0.024(6) 0.015(6) 0.005(5) -0.003(5) 0.005(5) -0.007(5)
C1' 0.020(6) 0.023(7) 0.019(6) 0.006(5) -0.003(5) -0.003(5)
C2' 0.022(7) 0.015(6) 0.017(6) 0.003(5) -0.002(6) -0.007(5)
C3 0.0261(16) 0.0305(17) 0.0287(16) 0.0049(13) 0.0099(13) -0.0009(12)
Cu1 0.01800(17) 0.01749(17) 0.01734(17) 0.00098(13) -0.00043(13) -0.00106(13)
N1 0.0234(13) 0.0196(12) 0.0245(13) 0.0012(10) -0.0018(10) 0.0015(10)
N2 0.0228(12) 0.0186(12) 0.0214(12) -0.0005(10) 0.0037(10) 0.0005(9)
N3 0.0247(13) 0.0215(13) 0.0282(14) -0.0030(10) -0.0062(11) 0.0017(10)
C7 0.0269(16) 0.0202(15) 0.0432(19) 0.0069(14) -0.0122(14) -0.0060(12)
C8 0.0279(17) 0.041(2) 0.0363(19) -0.0166(15) -0.0090(14) 0.0099(14)
C9 0.0196(14) 0.0268(15) 0.0240(15) 0.0063(12) -0.0012(12) 0.0003(11)
C10 0.0229(15) 0.0250(15) 0.0303(16) 0.0049(13) -0.0027(12) 0.0043(12)
C11 0.0277(16) 0.0221(15) 0.0307(17) 0.0015(13) -0.0017(13) 0.0061(12)
C12 0.0306(16) 0.0255(16) 0.0285(16) -0.0032(13) 0.0076(13) -0.0011(12)
C13 0.0301(17) 0.0198(15) 0.0357(18) -0.0054(13) 0.0026(14) -0.0014(12)
C14 0.0354(17) 0.0215(15) 0.0246(15) -0.0078(12) -0.0006(13) -0.0037(12)
C15 0.0261(16) 0.0260(16) 0.0277(16) -0.0057(13) -0.0065(13) -0.0039(12)
C17 0.0234(16) 0.0325(18) 0.046(2) -0.0097(15) -0.0117(14) 0.0021(13)
C16 0.055(2) 0.0224(16) 0.0365(19) 0.0051(14) -0.0201(17) -0.0055(15)
C1S 0.0200(13) 0.0155(13) 0.0143(12) 0.0039(10) 0.0027(10) -0.0011(10)
F1S 0.0502(13) 0.0435(12) 0.0380(12) 0.0009(10) -0.0223(10) 0.0002(10)
B1S 0.0156(14) 0.0162(14) 0.0154(14) -0.0025(11) -0.0019(11) 0.0010(11)
C2S 0.0170(13) 0.0178(13) 0.0187(13) 0.0010(10) 0.0044(10) 0.0016(10)
F2S 0.0406(13) 0.0614(15) 0.0560(15) -0.0014(12) -0.0041(11) -0.0290(11)
C3S 0.0228(14) 0.0192(14) 0.0208(14) 0.0009(11) 0.0018(11) -0.0011(11)
F3S 0.0370(12) 0.0627(15) 0.0533(14) -0.0361(12) -0.0152(10) 0.0095(11)
F4S 0.0220(9) 0.0320(10) 0.0365(10) 0.0039(8) 0.0096(8) 0.0108(7)
C4S 0.0171(14) 0.0237(15) 0.0254(15) 0.0070(12) -0.0001(11) 0.0016(11)
F5S 0.0625(14) 0.0534(13) 0.0213(10) 0.0024(9) 0.0078(9) 0.0338(11)
C5S 0.0197(14) 0.0202(14) 0.0222(14) 0.0066(11) 0.0070(11) 0.0031(11)
F6S 0.0323(11) 0.0269(10) 0.0622(14) -0.0125(9) 0.0164(10) 0.0007(8)
C6S 0.0214(14) 0.0160(13) 0.0143(12) 0.0013(10) 0.0016(10) 0.0000(10)
F7S 0.0543(13) 0.0448(12) 0.0178(9) 0.0055(8) 0.0108(9) 0.0079(10)
C7S 0.0207(15) 0.0301(17) 0.0335(17) -0.0028(14) -0.0035(13) 0.0000(12)
F8S 0.0741(16) 0.0339(11) 0.0251(10) 0.0080(8) -0.0016(10) -0.0127(10)
C8S 0.0256(15) 0.0277(16) 0.0230(15) 0.0042(12) 0.0056(12) 0.0074(12)
C9S 0.0139(12) 0.0189(13) 0.0165(13) -0.0008(10) 0.0006(10) -0.0003(10)
F9S 0.0371(12) 0.0599(14) 0.0362(11) 0.0183(10) -0.0006(9) 0.0146(10)
F10S 0.0624(14) 0.0312(11) 0.0257(10) -0.0115(8) 0.0019(9) 0.0021(10)
C10S 0.0177(13) 0.0191(13) 0.0148(12) -0.0007(10) 0.0029(10) -0.0004(10)
F11S 0.0261(10) 0.0267(10) 0.0722(15) -0.0105(10) 0.0095(10) -0.0064(8)
C11S 0.0172(13) 0.0285(15) 0.0164(13) 0.0032(11) 0.0021(11) 0.0019(11)
F12S 0.0368(11) 0.0222(9) 0.0335(10) -0.0039(8) 0.0002(8) 0.0054(8)
C12S 0.0189(14) 0.0268(15) 0.0172(13) -0.0039(11) 0.0007(11) -0.0001(11)
F13S 0.0219(9) 0.0239(9) 0.0559(13) 0.0057(9) 0.0132(9) 0.0004(7)
C13S 0.0174(13) 0.0220(14) 0.0193(14) -0.0057(11) 0.0048(11) -0.0007(10)
F14S 0.0246(9) 0.0349(10) 0.0289(10) -0.0147(8) 0.0046(7) 0.0047(7)
C14S 0.0174(13) 0.0222(14) 0.0170(13) 0.0025(11) 0.0002(10) 0.0003(10)
F15S 0.0255(9) 0.0468(12) 0.0228(9) 0.0018(8) -0.0058(7) 0.0100(8)
C15S 0.0300(16) 0.0268(16) 0.0204(15) -0.0003(12) 0.0021(12) -0.0010(12)
F16S 0.0313(10) 0.0317(11) 0.0581(14) -0.0145(9) 0.0206(9) -0.0130(8)
C16S 0.0274(16) 0.0263(16) 0.0214(15) -0.0088(12) 0.0041(12) 0.0003(12)
F17S 0.0483(12) 0.0344(11) 0.0293(10) -0.0125(8) 0.0067(9) -0.0184(9)
C17S 0.0169(13) 0.0167(12) 0.0096(11) 0.0007(10) -0.0002(9) -0.0003(10)
C18S 0.0182(13) 0.0178(13) 0.0142(12) -0.0012(10) 0.0004(10) -0.0013(10)
F18S 0.0426(12) 0.0318(11) 0.0574(14) 0.0214(10) -0.0092(10) -0.0122(9)
F19S 0.0241(9) 0.0306(10) 0.0339(10) -0.0092(8) 0.0018(8) -0.0060(7)
C19S 0.0178(13) 0.0203(14) 0.0128(12) 0.0018(10) -0.0015(10) 0.0026(10)
F20S 0.0293(11) 0.0659(15) 0.0383(12) 0.0204(11) 0.0011(9) -0.0186(10)
C20S 0.0243(14) 0.0146(13) 0.0136(12) -0.0011(10) -0.0004(10) 0.0025(10)
F21S 0.0191(9) 0.0419(12) 0.0515(13) -0.0152(10) -0.0040(8) 0.0097(8)
C21S 0.0210(14) 0.0187(13) 0.0140(12) 0.0013(10) -0.0020(10) -0.0028(10)
F22S 0.0376(10) 0.0255(9) 0.0205(9) 0.0005(7) -0.0056(8) -0.0100(8)
C22S 0.0182(13) 0.0209(14) 0.0138(12) 0.0013(10) 0.0021(10) -0.0003(10)
F23S 0.0746(16) 0.0353(11) 0.0297(11) -0.0080(9) -0.0251(10) 0.0268(11)
C23S 0.0192(14) 0.0192(13) 0.0182(13) -0.0004(11) -0.0004(11) 0.0037(10)
F24S 0.0566(14) 0.0661(15) 0.0145(9) 0.0035(9) 0.0008(9) -0.0314(11)
C24S 0.0259(15) 0.0206(14) 0.0238(15) -0.0002(12) 0.0034(12) -0.0019(11)
C25S 0.0166(13) 0.0126(12) 0.0186(13) -0.0029(10) 0.0016(10) 0.0029(10)
C26S 0.0173(13) 0.0148(12) 0.0144(12) 0.0010(10) -0.0008(10) 0.0034(10)
C27S 0.0179(13) 0.0158(13) 0.0212(14) 0.0010(11) 0.0021(11) 0.0023(10)
C28S 0.0216(14) 0.0182(13) 0.0191(14) 0.0012(11) 0.0048(11) 0.0002(10)
C29S 0.0263(14) 0.0134(12) 0.0141(13) -0.0004(10) -0.0010(11) 0.0001(10)
C30S 0.0190(13) 0.0140(12) 0.0203(14) -0.0005(10) -0.0023(11) -0.0002(10)
C31S 0.0209(14) 0.0258(15) 0.0249(15) 0.0035(12) 0.0050(12) -0.0003(11)
C32S 0.0348(17) 0.0193(14) 0.0163(14) 0.0018(11) -0.0016(12) -0.0041(12)

loop_
_atom_type_symbol
_atom_type_description
_atom_type_scat_dispersion_real
_atom_type_scat_dispersion_imag
_atom_type_scat_source
C C 0.0033 0.0016 'International Tables Vol C Tables 4.2.6.8 and 6.1.1.4'
H H 0.0000 0.0000 'International Tables Vol C Tables 4.2.6.8 and 6.1.1.4'
N N 0.0061 0.0033 'International Tables Vol C Tables 4.2.6.8 and 6.1.1.4'
B B 0.0013 0.0007 'International Tables Vol C Tables 4.2.6.8 and 6.1.1.4'
F F 0.0171 0.0103 'International Tables Vol C Tables 4.2.6.8 and 6.1.1.4'
Cu Cu 0.3201 1.2651 'International Tables Vol C Tables 4.2.6.8 and 6.1.1.4'

loop_
_geom_angle_atom_site_label_1
_geom_angle_atom_site_label_2
_geom_angle_atom_site_label_3
_geom_angle
_geom_angle_site_symmetry_1
_geom_angle_site_symmetry_3
C6 C1 C2 119.2(3) . .
C6 C1 C7 119.4(3) . .
C2 C1 C7 121.4(3) . .
C3 C2 C1 118.4(3) . .
C3 C4 C5 119.0(3) . .
C4 C5 C6 118.2(3) . .
C4 C5 C17 121.9(3) . 3
C6 C5 C17 119.8(3) . 3
C1 C6 C5 121.5(3) . .
C6' C5' C4' 117.6(13) 3 .
C6' C5' C16 109.6(11) 3 .
C4' C5' C16 131.5(11) . .
C3 C4' C5' 112.1(12) . .
C5' C6' C1' 123.3(14) 3 .
C2' C1' C6' 116.8(15) 3 .
C2' C1' C8 133.0(14) 3 .
C6' C1' C8 108.6(12) . .
C3 C2' C1' 114.4(13) . 3
C4' C3 C2' 133.4(10) . .
C2' C3 C2 147.5(7) . .
C4' C3 C4 148.5(7) . .
C2 C3 C4 123.7(3) . .
N3 Cu1 N1 156.52(10) . .
N3 Cu1 N2 102.50(10) . .
N1 Cu1 N2 100.98(10) . .
C8 N1 C9 106.0(2) . .
C8 N1 C7 108.6(3) . .
C9 N1 C7 107.7(2) . .
C8 N1 Cu1 112.19(19) . .
C9 N1 Cu1 110.68(18) . .
C7 N1 Cu1 111.49(19) . .
C12 N2 C13 109.2(2) . .
C12 N2 C11 109.8(2) . .
C13 N2 C11 107.5(2) . .
C12 N2 Cu1 111.65(18) . .
C13 N2 Cu1 110.44(18) . .
C11 N2 Cu1 108.17(18) . .
C16 N3 C15 108.5(3) . .
C16 N3 C17 109.2(3) . .
C15 N3 C17 103.4(2) . .
C16 N3 Cu1 108.8(2) . .
C15 N3 Cu1 111.63(18) . .
C17 N3 Cu1 114.97(19) . .
N1 C7 C1 115.8(3) . .
C1' C8 N1 133.5(7) . .
N1 C9 C10 116.5(2) . .
C9 C10 C11 115.5(3) . .
N2 C11 C10 115.4(2) . .
N2 C13 C14 115.1(3) . .
C13 C14 C15 114.6(3) . .
N3 C15 C14 117.0(3) . .
C5 C17 N3 116.9(3) 3 .
N3 C16 C5' 125.7(6) . .
C6S C1S C2S 114.6(2) . .
C6S C1S B1S 122.1(2) . .
C2S C1S B1S 122.9(2) . .
C9S B1S C1S 108.3(2) . .
C9S B1S C17S 109.4(2) . .
C1S B1S C17S 113.2(2) . .
C9S B1S C25S 111.5(2) . .
C1S B1S C25S 108.2(2) . .
C17S B1S C25S 106.3(2) . .
C3S C2S C1S 122.4(3) . .
C2S C3S C4S 121.6(3) . .
C2S C3S C7S 120.9(3) . .
C4S C3S C7S 117.5(3) . .
C5S C4S C3S 117.3(3) . .
C4S C5S C6S 121.2(3) . .
C4S C5S C8S 121.0(3) . .
C6S C5S C8S 117.8(3) . .
C1S C6S C5S 122.9(3) . .
F2S C7S F3S 106.4(3) . .
F2S C7S F1S 106.0(3) . .
F3S C7S F1S 106.1(3) . .
F2S C7S C3S 112.5(3) . .
F3S C7S C3S 113.3(3) . .
F1S C7S C3S 112.1(3) . .
F4S C8S F6S 106.6(2) . .
F4S C8S F5S 105.5(2) . .
F6S C8S F5S 105.7(3) . .
F4S C8S C5S 113.8(3) . .
F6S C8S C5S 112.5(2) . .
F5S C8S C5S 112.2(2) . .
C10S C9S C14S 115.9(2) . .
C10S C9S B1S 122.3(2) . .
C14S C9S B1S 121.4(2) . .
C11S C10S C9S 121.9(3) . .
C10S C11S C12S 120.8(3) . .
C10S C11S C15S 120.6(3) . .
C12S C11S C15S 118.5(3) . .
C13S C12S C11S 118.4(3) . .
C12S C13S C14S 120.3(3) . .
C12S C13S C16S 120.8(3) . .
C14S C13S C16S 118.8(3) . .
C13S C14S C9S 122.6(3) . .
F8S C15S F7S 107.3(3) . .
F8S C15S F9S 105.0(3) . .
F7S C15S F9S 106.0(2) . .
F8S C15S C11S 113.3(3) . .
F7S C15S C11S 112.7(3) . .
F9S C15S C11S 112.0(3) . .
F10S C16S F12S 106.6(2) . .
F10S C16S F11S 107.5(2) . .
F12S C16S F11S 104.9(3) . .
F10S C16S C13S 112.7(3) . .
F12S C16S C13S 112.5(2) . .
F11S C16S C13S 112.1(2) . .
C22S C17S C18S 115.4(2) . .
C22S C17S B1S 125.3(2) . .
C18S C17S B1S 119.3(2) . .
C19S C18S C17S 122.3(3) . .
C18S C19S C20S 121.0(3) . .
C18S C19S C23S 120.2(2) . .
C20S C19S C23S 118.8(2) . .
C21S C20S C19S 118.0(3) . .
C20S C21S C22S 121.1(3) . .
C20S C21S C24S 117.5(3) . .
C22S C21S C24S 121.3(3) . .
C21S C22S C17S 122.1(3) . .
F13S C23S F14S 107.3(2) . .
F13S C23S F15S 105.7(2) . .
F14S C23S F15S 105.0(2) . .
F13S C23S C19S 113.6(2) . .
F14S C23S C19S 112.8(2) . .
F15S C23S C19S 111.8(2) . .
F17S C24S F16S 106.4(2) . .
F17S C24S F18S 104.7(2) . .
F16S C24S F18S 106.6(2) . .
F17S C24S C21S 112.7(2) . .
F16S C24S C21S 113.8(2) . .
F18S C24S C21S 112.1(2) . .
C26S C25S C30S 115.1(2) . .
C26S C25S B1S 122.8(2) . .
C30S C25S B1S 121.7(2) . .
C27S C26S C25S 122.9(3) . .
C26S C27S C28S 120.5(3) . .
C26S C27S C31S 119.3(3) . .
C28S C27S C31S 120.1(3) . .
C29S C28S C27S 118.0(3) . .
C30S C29S C28S 120.9(3) . .
C30S C29S C32S 118.5(3) . .
C28S C29S C32S 120.6(3) . .
C29S C30S C25S 122.6(3) . .
F20S C31S F21S 107.8(2) . .
F20S C31S F19S 105.9(2) . .
F21S C31S F19S 105.3(2) . .
F20S C31S C27S 112.5(2) . .
F21S C31S C27S 112.6(2) . .
F19S C31S C27S 112.3(2) . .
F24S C32S F22S 106.2(2) . .
F24S C32S F23S 106.5(3) . .
F22S C32S F23S 105.6(3) . .
F24S C32S C29S 112.9(3) . .
F22S C32S C29S 112.5(2) . .
F23S C32S C29S 112.5(2) . .

loop_
_geom_bond_atom_site_label_1
_geom_bond_atom_site_label_2
_geom_bond_distance
_geom_bond_site_symmetry_2
C1 C6 1.378(5) .
C1 C2 1.394(5) .
C1 C7 1.511(4) .
C2 C3 1.359(5) .
C4 C3 1.363(5) .
C4 C5 1.389(5) .
C5 C6 1.401(5) .
C5 C17 1.498(5) 3
C5' C6' 1.38(2) 3
C5' C4' 1.42(2) .
C5' C16 1.581(15) .
C4' C3 1.299(14) .
C6' C5' 1.38(2) 3
C6' C1' 1.39(2) .
C1' C2' 1.39(2) 3
C1' C8 1.451(17) .
C2' C3 1.300(16) .
C2' C1' 1.39(2) 3
Cu1 N3 1.999(3) .
Cu1 N1 2.007(3) .
Cu1 N2 2.192(2) .
N1 C8 1.472(4) .
N1 C9 1.502(4) .
N1 C7 1.504(4) .
N2 C12 1.472(4) .
N2 C13 1.483(4) .
N2 C11 1.487(4) .
N3 C16 1.469(4) .
N3 C15 1.497(4) .
N3 C17 1.526(4) .
C9 C10 1.512(4) .
C10 C11 1.515(4) .
C13 C14 1.507(5) .
C14 C15 1.524(4) .
C17 C5 1.498(5) 3
C1S C6S 1.393(4) .
C1S C2S 1.417(4) .
C1S B1S 1.646(4) .
F1S C7S 1.336(4) .
B1S C9S 1.637(4) .
B1S C17S 1.646(4) .
B1S C25S 1.647(4) .
C2S C3S 1.383(4) .
F2S C7S 1.329(4) .
C3S C4S 1.387(4) .
C3S C7S 1.502(4) .
F3S C7S 1.333(4) .
F4S C8S 1.338(4) .
C4S C5S 1.378(4) .
F5S C8S 1.350(4) .
C5S C6S 1.396(4) .
C5S C8S 1.489(4) .
F6S C8S 1.339(4) .
F7S C15S 1.335(4) .
F8S C15S 1.330(4) .
C9S C10S 1.396(4) .
C9S C14S 1.399(4) .
F9S C15S 1.352(4) .
F10S C16S 1.324(3) .
C10S C11S 1.393(4) .
F11S C16S 1.347(4) .
C11S C12S 1.394(4) .
C11S C15S 1.493(4) .
F12S C16S 1.341(4) .
C12S C13S 1.378(4) .
F13S C23S 1.326(3) .
C13S C14S 1.395(4) .
C13S C16S 1.498(4) .
F14S C23S 1.334(3) .
F15S C23S 1.351(3) .
F16S C24S 1.330(3) .
F17S C24S 1.330(3) .
C17S C22S 1.400(4) .
C17S C18S 1.410(4) .
C18S C19S 1.382(4) .
F18S C24S 1.348(4) .
F19S C31S 1.340(4) .
C19S C20S 1.387(4) .
C19S C23S 1.496(4) .
F20S C31S 1.331(4) .
C20S C21S 1.379(4) .
F21S C31S 1.335(3) .
C21S C22S 1.394(4) .
C21S C24S 1.496(4) .
F22S C32S 1.337(3) .
F23S C32S 1.338(4) .
F24S C32S 1.327(4) .
C25S C26S 1.399(4) .
C25S C30S 1.404(4) .
C26S C27S 1.389(4) .
C27S C28S 1.389(4) .
C27S C31S 1.500(4) .
C28S C29S 1.387(4) .
C29S C30S 1.386(4) .
C29S C32S 1.497(4) .

loop_
_geom_torsion_atom_site_label_1
_geom_torsion_atom_site_label_2
_geom_torsion_atom_site_label_3
_geom_torsion_atom_site_label_4
_geom_torsion
_geom_torsion_site_symmetry_1
_geom_torsion_site_symmetry_4
C6 C1 C2 C3 -1.2(5) . .
C7 C1 C2 C3 176.7(3) . .
C3 C4 C5 C6 -0.6(5) . .
C3 C4 C5 C17 -177.3(3) . 3
C2 C1 C6 C5 -0.3(5) . .
C7 C1 C6 C5 -178.2(3) . .
C4 C5 C6 C1 1.2(5) . .
C17 C5 C6 C1 178.0(3) 3 .
C6' C5' C4' C3 9.4(18) 3 .
C16 C5' C4' C3 175.2(11) . .
C5' C6' C1' C2' -1(2) 3 3
C5' C6' C1' C8 -168.5(12) 3 .
C5' C4' C3 C2' -19.6(19) . .
C5' C4' C3 C2 -152.6(16) . .
C5' C4' C3 C4 -77.8(18) . .
C1' C2' C3 C4' 19(2) 3 .
C1' C2' C3 C2 82(2) 3 .
C1' C2' C3 C4 153(2) 3 .
C1 C2 C3 C4' 144.6(10) . .
C1 C2 C3 C2' 46.3(16) . .
C1 C2 C3 C4 1.9(5) . .
C5 C4 C3 C4' -50.4(15) . .
C5 C4 C3 C2' -143.4(12) . .
C5 C4 C3 C2 -1.0(5) . .
N3 Cu1 N1 C8 -26.5(4) . .
N2 Cu1 N1 C8 154.2(2) . .
N3 Cu1 N1 C9 -144.6(3) . .
N2 Cu1 N1 C9 36.0(2) . .
N3 Cu1 N1 C7 95.5(3) . .
N2 Cu1 N1 C7 -83.8(2) . .
N3 Cu1 N2 C12 -95.1(2) . .
N1 Cu1 N2 C12 84.6(2) . .
N3 Cu1 N2 C13 26.6(2) . .
N1 Cu1 N2 C13 -153.7(2) . .
N3 Cu1 N2 C11 144.02(19) . .
N1 Cu1 N2 C11 -36.3(2) . .
N1 Cu1 N3 C16 -86.5(3) . .
N2 Cu1 N3 C16 92.8(2) . .
N1 Cu1 N3 C15 153.7(2) . .
N2 Cu1 N3 C15 -27.0(2) . .
N1 Cu1 N3 C17 36.3(4) . .
N2 Cu1 N3 C17 -144.4(2) . .
C8 N1 C7 C1 69.9(4) . .
C9 N1 C7 C1 -175.8(3) . .
Cu1 N1 C7 C1 -54.2(3) . .
C6 C1 C7 N1 -100.3(4) . .
C2 C1 C7 N1 81.8(4) . .
C2' C1' C8 N1 -61(2) 3 .
C6' C1' C8 N1 103.9(12) . .
C9 N1 C8 C1' 155.4(9) . .
C7 N1 C8 C1' -89.2(10) . .
Cu1 N1 C8 C1' 34.5(10) . .
C8 N1 C9 C10 -176.9(3) . .
C7 N1 C9 C10 67.1(3) . .
Cu1 N1 C9 C10 -55.0(3) . .
N1 C9 C10 C11 72.7(3) . .
C12 N2 C11 C10 -68.5(3) . .
C13 N2 C11 C10 172.8(3) . .
Cu1 N2 C11 C10 53.5(3) . .
C9 C10 C11 N2 -73.0(4) . .
C12 N2 C13 C14 75.2(3) . .
C11 N2 C13 C14 -165.7(3) . .
Cu1 N2 C13 C14 -47.9(3) . .
N2 C13 C14 C15 73.7(4) . .
C16 N3 C15 C14 -69.1(3) . .
C17 N3 C15 C14 175.0(3) . .
Cu1 N3 C15 C14 50.9(3) . .
C13 C14 C15 N3 -75.6(4) . .
C16 N3 C17 C5 66.1(4) . 3
C15 N3 C17 C5 -178.5(3) . 3
Cu1 N3 C17 C5 -56.5(4) . 3
C15 N3 C16 C5' 155.0(7) . .
C17 N3 C16 C5' -92.9(8) . .
Cu1 N3 C16 C5' 33.3(8) . .
C6' C5' C16 N3 112.7(10) 3 .
C4' C5' C16 N3 -53.9(17) . .
C6S C1S B1S C9S 26.6(3) . .
C2S C1S B1S C9S -160.6(2) . .
C6S C1S B1S C17S 148.0(2) . .
C2S C1S B1S C17S -39.1(3) . .
C6S C1S B1S C25S -94.4(3) . .
C2S C1S B1S C25S 78.5(3) . .
C6S C1S C2S C3S 1.0(4) . .
B1S C1S C2S C3S -172.4(3) . .
C1S C2S C3S C4S -0.5(4) . .
C1S C2S C3S C7S 178.0(3) . .
C2S C3S C4S C5S -0.4(4) . .
C7S C3S C4S C5S -178.9(3) . .
C3S C4S C5S C6S 0.7(4) . .
C3S C4S C5S C8S 179.3(3) . .
C2S C1S C6S C5S -0.7(4) . .
B1S C1S C6S C5S 172.7(2) . .
C4S C5S C6S C1S -0.1(4) . .
C8S C5S C6S C1S -178.8(3) . .
C2S C3S C7S F2S 116.3(3) . .
C4S C3S C7S F2S -65.2(4) . .
C2S C3S C7S F3S -4.5(4) . .
C4S C3S C7S F3S 174.0(3) . .
C2S C3S C7S F1S -124.4(3) . .
C4S C3S C7S F1S 54.1(4) . .
C4S C5S C8S F4S 3.0(4) . .
C6S C5S C8S F4S -178.4(2) . .
C4S C5S C8S F6S -118.3(3) . .
C6S C5S C8S F6S 60.3(3) . .
C4S C5S C8S F5S 122.7(3) . .
C6S C5S C8S F5S -58.7(4) . .
C1S B1S C9S C10S 96.3(3) . .
C17S B1S C9S C10S -27.5(3) . .
C25S B1S C9S C10S -144.8(2) . .
C1S B1S C9S C14S -77.1(3) . .
C17S B1S C9S C14S 159.0(2) . .
C25S B1S C9S C14S 41.8(3) . .
C14S C9S C10S C11S 1.6(4) . .
B1S C9S C10S C11S -172.2(2) . .
C9S C10S C11S C12S -0.1(4) . .
C9S C10S C11S C15S -178.0(3) . .
C10S C11S C12S C13S -0.6(4) . .
C15S C11S C12S C13S 177.3(3) . .
C11S C12S C13S C14S -0.1(4) . .
C11S C12S C13S C16S -178.4(3) . .
C12S C13S C14S C9S 1.7(4) . .
C16S C13S C14S C9S -180.0(3) . .
C10S C9S C14S C13S -2.4(4) . .
B1S C9S C14S C13S 171.5(2) . .
C10S C11S C15S F8S -22.2(4) . .
C12S C11S C15S F8S 160.0(3) . .
C10S C11S C15S F7S -144.2(3) . .
C12S C11S C15S F7S 37.9(4) . .
C10S C11S C15S F9S 96.4(3) . .
C12S C11S C15S F9S -81.5(3) . .
C12S C13S C16S F10S -21.3(4) . .
C14S C13S C16S F10S 160.4(3) . .
C12S C13S C16S F12S -142.0(3) . .
C14S C13S C16S F12S 39.7(4) . .
C12S C13S C16S F11S 100.1(3) . .
C14S C13S C16S F11S -78.2(3) . .
C9S B1S C17S C22S 99.7(3) . .
C1S B1S C17S C22S -21.2(4) . .
C25S B1S C17S C22S -139.9(3) . .
C9S B1S C17S C18S -79.1(3) . .
C1S B1S C17S C18S 160.0(2) . .
C25S B1S C17S C18S 41.3(3) . .
C22S C17S C18S C19S 1.7(4) . .
B1S C17S C18S C19S -179.4(2) . .
C17S C18S C19S C20S 1.1(4) . .
C17S C18S C19S C23S -177.8(2) . .
C18S C19S C20S C21S -2.3(4) . .
C23S C19S C20S C21S 176.6(2) . .
C19S C20S C21S C22S 0.8(4) . .
C19S C20S C21S C24S 179.6(2) . .
C20S C21S C22S C17S 2.0(4) . .
C24S C21S C22S C17S -176.7(2) . .
C18S C17S C22S C21S -3.2(4) . .
B1S C17S C22S C21S 178.0(2) . .
C18S C19S C23S F13S -19.4(4) . .
C20S C19S C23S F13S 161.8(2) . .
C18S C19S C23S F14S -141.8(3) . .
C20S C19S C23S F14S 39.4(3) . .
C18S C19S C23S F15S 100.1(3) . .
C20S C19S C23S F15S -78.8(3) . .
C20S C21S C24S F17S -67.6(3) . .
C22S C21S C24S F17S 111.2(3) . .
C20S C21S C24S F16S 171.2(2) . .
C22S C21S C24S F16S -10.0(4) . .
C20S C21S C24S F18S 50.2(4) . .
C22S C21S C24S F18S -131.1(3) . .
C9S B1S C25S C26S 32.6(3) . .
C1S B1S C25S C26S 151.6(2) . .
C17S B1S C25S C26S -86.5(3) . .
C9S B1S C25S C30S -155.8(2) . .
C1S B1S C25S C30S -36.8(3) . .
C17S B1S C25S C30S 85.1(3) . .
C30S C25S C26S C27S -1.8(4) . .
B1S C25S C26S C27S 170.2(2) . .
C25S C26S C27S C28S -0.4(4) . .
C25S C26S C27S C31S -178.1(3) . .
C26S C27S C28S C29S 2.1(4) . .
C31S C27S C28S C29S 179.8(3) . .
C27S C28S C29S C30S -1.5(4) . .
C27S C28S C29S C32S 178.9(3) . .
C28S C29S C30S C25S -0.8(4) . .
C32S C29S C30S C25S 178.8(3) . .
C26S C25S C30S C29S 2.4(4) . .
B1S C25S C30S C29S -169.8(2) . .
C26S C27S C31S F20S -161.1(3) . .
C28S C27S C31S F20S 21.2(4) . .
C26S C27S C31S F21S 76.8(3) . .
C28S C27S C31S F21S -100.9(3) . .
C26S C27S C31S F19S -41.9(4) . .
C28S C27S C31S F19S 140.4(3) . .
C30S C29S C32S F24S -164.6(3) . .
C28S C29S C32S F24S 15.0(4) . .
C30S C29S C32S F22S -44.4(4) . .
C28S C29S C32S F22S 135.2(3) . .
C30S C29S C32S F23S 74.8(3) . .
C28S C29S C32S F23S -105.7(3) . .
